data_7709714
loop_
_publ_author_name
'Peng, Ying-Chen'
'Zhou, Sheng-Hua'
'Jin, Jian-Ce'
'Gu, Qi'
'Zhuang, Ting-Hui'
'Gong, Liao-Kuo'
'Wang, Ze-Ping'
'Du, Ke-Zhao'
'Huang, Xiao-Ying'

_publ_section_title
;
 Nearly one-fold enhancement in photoluminescence quantum yield for
 isostructural zero-dimensional hybrid antimony(iii) bromides by
 supramolecular interaction adjustments
;
_journal_name_full 'Dalton Transactions'
_journal_paper_doi 10.1039/D1DT04374A
_journal_year 2022
_chemical_formula_sum 'C42 H43 Br5 N P2 Sb'
_chemical_formula_weight 1145.01
_space_group_crystal_system monoclinic
_space_group_IT_number 15
_space_group_name_Hall '-C 2yc'
_space_group_name_H-M_alt 'C 1 2/c 1'
_atom_sites_solution_hydrogens geom
_audit_creation_method SHELXL-2018/3
_audit_update_record
;
2021-12-13 deposited with the CCDC.	2022-03-01 downloaded from the CCDC.
;
_cell_angle_alpha 90
_cell_angle_beta 121.633(8)
_cell_angle_gamma 90
_cell_formula_units_Z 4
_cell_length_a 22.833(2)
_cell_length_b 16.9477(14)
_cell_length_c 13.4634(12)
_cell_measurement_reflns_used 6273
_cell_measurement_temperature 295(2)
_cell_measurement_theta_max 27.6890
_cell_measurement_theta_min 3.0190
_cell_volume 4435.8(8)
_computing_cell_refinement 'CrysAlisPro 1.171.40.67a (Rigaku OD, 2019)'
_computing_data_collection 'CrysAlisPro 1.171.40.67a (Rigaku OD, 2019)'
_computing_data_reduction 'CrysAlisPro 1.171.40.67a (Rigaku OD, 2019)'
_computing_molecular_graphics 'DIAMOND. Version 4.6. Crystal Impact'
_computing_publication_material 'Microsoft Office 2018'
_computing_structure_refinement 'SHELXL-2018/3 (Sheldrick, 2018)'
_computing_structure_solution 'SHELXT 2018/2 (Sheldrick, 2018)'
_diffrn_ambient_temperature 295(2)
_diffrn_measured_fraction_theta_full 1.000
_diffrn_measured_fraction_theta_max 0.902
_diffrn_measurement_device_type 'SuperNova, Dual, Cu at home/near, Atlas'
_diffrn_radiation_type MoK\a
_diffrn_radiation_wavelength 0.71073
_diffrn_reflns_av_R_equivalents 0.0523
_diffrn_reflns_av_unetI/netI 0.0497
_diffrn_reflns_Laue_measured_fraction_full 1.000
_diffrn_reflns_Laue_measured_fraction_max 0.902
_diffrn_reflns_limit_h_max 31
_diffrn_reflns_limit_h_min -29
_diffrn_reflns_limit_k_max 23
_diffrn_reflns_limit_k_min -23
_diffrn_reflns_limit_l_max 17
_diffrn_reflns_limit_l_min -16
_diffrn_reflns_number 25127
_diffrn_reflns_point_group_measured_fraction_full 1.000
_diffrn_reflns_point_group_measured_fraction_max 0.902
_diffrn_reflns_theta_full 25.242
_diffrn_reflns_theta_max 29.815
_diffrn_reflns_theta_min 2.095
_diffrn_source 'micro-focus sealed X-ray tube'
_exptl_absorpt_coefficient_mu 5.227
_exptl_absorpt_correction_T_max 1.00000
_exptl_absorpt_correction_T_min 0.19319
_exptl_absorpt_correction_type multi-scan
_exptl_crystal_colour yellow
_exptl_crystal_density_diffrn 1.715
_exptl_crystal_description plate
_exptl_crystal_F_000 2232
_exptl_crystal_size_max 0.200
_exptl_crystal_size_mid 0.180
_exptl_crystal_size_min 0.150
_refine_diff_density_max 0.614
_refine_diff_density_min -0.789
_refine_diff_density_rms 0.096
_refine_ls_extinction_method none
_refine_ls_goodness_of_fit_ref 1.015
_refine_ls_hydrogen_treatment constr
_refine_ls_matrix_type full
_refine_ls_number_parameters 247
_refine_ls_number_reflns 5748
_refine_ls_number_restraints 0
_refine_ls_restrained_S_all 1.015
_refine_ls_R_factor_all 0.0866
_refine_ls_R_factor_gt 0.0367
_refine_ls_shift/su_max 0.001
_refine_ls_shift/su_mean 0.000
_refine_ls_structure_factor_coef Fsqd
_refine_ls_weighting_details 'w=1/[\s^2^(Fo^2^)+(0.0255P)^2^+4.8069P] where P=(Fo^2^+2Fc^2^)/3'
_refine_ls_weighting_scheme calc
_refine_ls_wR_factor_gt 0.0679
_refine_ls_wR_factor_ref 0.0845
_reflns_Friedel_coverage 0.000
_reflns_number_gt 3459
_reflns_number_total 5748
_reflns_threshold_expression 'I > 2\s(I)'
_cod_data_source_file d1dt04374a2.cif
_cod_data_source_block x
_cod_original_cell_volume 4435.9(7)
_cod_original_sg_symbol_H-M 'C 2/c'
_cod_database_code 7709714
_shelx_shelxl_version_number 2018/3
_shelx_space_group_comment
;
The symmetry employed for this shelxl refinement is uniquely defined
by the following loop, which should always be used as a source of
symmetry information in preference to the above space-group names.
They are only intended as comments.
;
_shelx_estimated_absorpt_t_min 0.421
_shelx_estimated_absorpt_t_max 0.508

loop_
_space_group_symop_operation_xyz
'x, y, z'
'-x, y, -z+1/2'
'x+1/2, y+1/2, z'
'-x+1/2, y+1/2, -z+1/2'
'-x, -y, -z'
'x, -y, z-1/2'
'-x+1/2, -y+1/2, -z'
'x+1/2, -y+1/2, z-1/2'

loop_
_atom_site_label
_atom_site_type_symbol
_atom_site_fract_x
_atom_site_fract_y
_atom_site_fract_z
_atom_site_U_iso_or_equiv
_atom_site_adp_type
_atom_site_occupancy
_atom_site_site_symmetry_order
_atom_site_calc_flag
_atom_site_refinement_flags_posn
_atom_site_refinement_flags_adp
_atom_site_refinement_flags_occupancy
_atom_site_disorder_assembly
_atom_site_disorder_group
Sb1 Sb 0.500000 0.74235(2) 0.750000 0.04169(10) Uani 1 2 d S T P . .
Br1 Br 0.500000 0.59368(3) 0.750000 0.05938(17) Uani 1 2 d S T P . .
Br2 Br 0.35727(2) 0.73950(2) 0.62127(4) 0.05601(12) Uani 1 1 d . . . . .
Br3 Br 0.49765(2) 0.74462(3) 0.54264(4) 0.06844(14) Uani 1 1 d . . . . .
P1 P 0.77224(5) 0.52128(5) 0.51267(8) 0.0399(2) Uani 1 1 d . . . . .
C1 C 0.85301(17) 0.5302(2) 0.6464(3) 0.0411(8) Uani 1 1 d . . . . .
C2 C 0.8867(2) 0.4628(2) 0.7089(3) 0.0549(10) Uani 1 1 d . . . . .
H2 H 0.868545 0.413215 0.678779 0.066 Uiso 1 1 calc R U . . .
C3 C 0.9471(2) 0.4694(3) 0.8155(4) 0.0702(13) Uani 1 1 d . . . . .
H3 H 0.969888 0.424214 0.857113 0.084 Uiso 1 1 calc R U . . .
C4 C 0.9733(2) 0.5416(3) 0.8600(4) 0.0732(14) Uani 1 1 d . . . . .
H4 H 1.014058 0.545483 0.932088 0.088 Uiso 1 1 calc R U . . .
C5 C 0.9404(2) 0.6090(3) 0.8001(4) 0.0702(13) Uani 1 1 d . . . . .
H5 H 0.958861 0.658159 0.831637 0.084 Uiso 1 1 calc R U . . .
C6 C 0.8799(2) 0.6036(2) 0.6929(3) 0.0569(10) Uani 1 1 d . . . . .
H6 H 0.857360 0.649105 0.652106 0.068 Uiso 1 1 calc R U . . .
C7 C 0.76336(19) 0.5982(2) 0.4148(3) 0.0462(9) Uani 1 1 d . . . . .
C8 C 0.8196(2) 0.6253(2) 0.4112(4) 0.0569(10) Uani 1 1 d . . . . .
H8 H 0.863603 0.608076 0.466698 0.068 Uiso 1 1 calc R U . . .
C9 C 0.8105(3) 0.6772(2) 0.3262(4) 0.0681(12) Uani 1 1 d . . . . .
H9 H 0.848361 0.694995 0.324017 0.082 Uiso 1 1 calc R U . . .
C10 C 0.7469(3) 0.7028(3) 0.2455(4) 0.0731(13) Uani 1 1 d . . . . .
H10 H 0.741305 0.737184 0.187365 0.088 Uiso 1 1 calc R U . . .
C11 C 0.6906(3) 0.6789(3) 0.2481(4) 0.0797(14) Uani 1 1 d . . . . .
H11 H 0.647171 0.697681 0.192934 0.096 Uiso 1 1 calc R U . . .
C12 C 0.6987(2) 0.6261(3) 0.3337(4) 0.0689(12) Uani 1 1 d . . . . .
H12 H 0.660615 0.609786 0.336209 0.083 Uiso 1 1 calc R U . . .
C13 C 0.70438(18) 0.5288(2) 0.5415(3) 0.0420(8) Uani 1 1 d . . . . .
C14 C 0.6975(2) 0.5980(2) 0.5894(4) 0.0597(11) Uani 1 1 d . . . . .
H14 H 0.727103 0.640062 0.604184 0.072 Uiso 1 1 calc R U . . .
C15 C 0.6468(2) 0.6044(3) 0.6152(4) 0.0697(13) Uani 1 1 d . . . . .
H15 H 0.641975 0.650927 0.646742 0.084 Uiso 1 1 calc R U . . .
C16 C 0.6037(2) 0.5426(3) 0.5945(4) 0.0712(13) Uani 1 1 d . . . . .
H16 H 0.569433 0.547230 0.611912 0.085 Uiso 1 1 calc R U . . .
C17 C 0.6103(2) 0.4739(3) 0.5484(4) 0.0714(13) Uani 1 1 d . . . . .
H17 H 0.580786 0.431910 0.534712 0.086 Uiso 1 1 calc R U . . .
C18 C 0.6611(2) 0.4666(2) 0.5219(3) 0.0562(10) Uani 1 1 d . . . . .
H18 H 0.665789 0.419666 0.490994 0.067 Uiso 1 1 calc R U . . .
C19 C 0.76793(19) 0.4280(2) 0.4457(3) 0.0491(9) Uani 1 1 d . . . . .
H19A H 0.772956 0.385970 0.498515 0.059 Uiso 1 1 calc R U . . .
H19B H 0.722958 0.422646 0.375279 0.059 Uiso 1 1 calc R U . . .
C20 C 0.8230(2) 0.4185(2) 0.4148(4) 0.0657(12) Uani 1 1 d . . . . .
H20A H 0.815434 0.456543 0.356359 0.099 Uiso 1 1 calc R U . . .
H20B H 0.820614 0.366296 0.385392 0.099 Uiso 1 1 calc R U . . .
H20C H 0.867587 0.426836 0.483299 0.099 Uiso 1 1 calc R U . . .
N1 N 0.5697(9) 0.7284(8) 0.3406(14) 0.157(6) Uani 0.5 1 d . . P A -1
C21 C 0.5354(7) 0.6823(8) 0.2967(14) 0.103(4) Uani 0.5 1 d . . P A -1
C22 C 0.5008(18) 0.6213(10) 0.208(2) 0.179(11) Uani 0.5 1 d . . P A -1
H22D H 0.500818 0.636077 0.138812 0.269 Uiso 0.5 1 calc R U P A -1
H22A H 0.454284 0.615630 0.188967 0.269 Uiso 0.5 1 calc R U P A -1
H22B H 0.524664 0.572056 0.236690 0.269 Uiso 0.5 1 calc R U P A -1

loop_
_atom_site_aniso_label
_atom_site_aniso_U_11
_atom_site_aniso_U_22
_atom_site_aniso_U_33
_atom_site_aniso_U_23
_atom_site_aniso_U_13
_atom_site_aniso_U_12
Sb1 0.0445(2) 0.0389(2) 0.0433(2) 0.000 0.02413(16) 0.000
Br1 0.0774(4) 0.0428(3) 0.0628(4) 0.000 0.0401(3) 0.000
Br2 0.0465(2) 0.0537(2) 0.0638(3) -0.01066(19) 0.0261(2) -0.00034(18)
Br3 0.0731(3) 0.0833(3) 0.0541(3) 0.0156(2) 0.0369(2) 0.0071(2)
P1 0.0419(5) 0.0393(5) 0.0393(5) -0.0049(4) 0.0218(4) -0.0047(4)
C1 0.044(2) 0.045(2) 0.0363(19) -0.0065(16) 0.0225(17) -0.0029(16)
C2 0.056(3) 0.059(3) 0.048(2) 0.0017(19) 0.027(2) 0.001(2)
C3 0.064(3) 0.093(4) 0.049(3) 0.011(2) 0.026(2) 0.012(3)
C4 0.055(3) 0.115(4) 0.040(2) -0.001(3) 0.019(2) -0.012(3)
C5 0.073(3) 0.082(3) 0.057(3) -0.029(2) 0.035(3) -0.033(3)
C6 0.058(3) 0.060(3) 0.053(2) -0.008(2) 0.029(2) -0.011(2)
C7 0.053(2) 0.042(2) 0.042(2) -0.0033(16) 0.0237(19) -0.0034(17)
C8 0.057(3) 0.055(2) 0.066(3) 0.008(2) 0.037(2) 0.000(2)
C9 0.085(3) 0.057(3) 0.083(3) 0.011(2) 0.059(3) 0.001(2)
C10 0.103(4) 0.058(3) 0.066(3) 0.017(2) 0.050(3) 0.004(3)
C11 0.067(3) 0.086(4) 0.064(3) 0.024(3) 0.020(3) 0.008(3)
C12 0.054(3) 0.077(3) 0.064(3) 0.015(2) 0.023(2) 0.000(2)
C13 0.042(2) 0.046(2) 0.0361(19) -0.0032(15) 0.0197(16) 0.0000(17)
C14 0.058(3) 0.052(3) 0.077(3) -0.014(2) 0.042(2) -0.005(2)
C15 0.068(3) 0.072(3) 0.078(3) -0.019(2) 0.045(3) 0.004(2)
C16 0.054(3) 0.100(4) 0.072(3) -0.011(3) 0.042(2) -0.001(3)
C17 0.063(3) 0.086(4) 0.079(3) -0.011(3) 0.046(3) -0.020(2)
C18 0.059(3) 0.055(2) 0.063(3) -0.013(2) 0.038(2) -0.011(2)
C19 0.055(2) 0.045(2) 0.049(2) -0.0082(17) 0.028(2) -0.0045(18)
C20 0.088(3) 0.056(3) 0.076(3) -0.016(2) 0.058(3) -0.004(2)
N1 0.222(17) 0.086(9) 0.199(15) 0.007(9) 0.135(14) -0.009(9)
C21 0.106(10) 0.063(8) 0.150(14) 0.009(9) 0.075(10) 0.000(7)
C22 0.143(14) 0.156(16) 0.20(3) 0.041(16) 0.07(3) -0.006(18)

loop_
_atom_type_symbol
_atom_type_description
_atom_type_scat_dispersion_real
_atom_type_scat_dispersion_imag
_atom_type_scat_source
C C 0.0033 0.0016 'International Tables Vol C Tables 4.2.6.8 and 6.1.1.4'
H H 0.0000 0.0000 'International Tables Vol C Tables 4.2.6.8 and 6.1.1.4'
Br Br -0.2901 2.4595 'International Tables Vol C Tables 4.2.6.8 and 6.1.1.4'
N N 0.0061 0.0033 'International Tables Vol C Tables 4.2.6.8 and 6.1.1.4'
P P 0.1023 0.0942 'International Tables Vol C Tables 4.2.6.8 and 6.1.1.4'
Sb Sb -0.5866 1.5461 'International Tables Vol C Tables 4.2.6.8 and 6.1.1.4'

loop_
_geom_angle_atom_site_label_1
_geom_angle_atom_site_label_2
_geom_angle_atom_site_label_3
_geom_angle
_geom_angle_site_symmetry_1
_geom_angle_site_symmetry_3
_geom_angle_publ_flag
Br1 Sb1 Br3 90.797(12) . . ?
Br1 Sb1 Br3 90.797(12) . 2_656 ?
Br3 Sb1 Br3 178.41(2) . 2_656 ?
Br1 Sb1 Br2 89.004(11) . 2_656 ?
Br3 Sb1 Br2 91.453(16) . 2_656 ?
Br3 Sb1 Br2 88.576(16) 2_656 2_656 ?
Br1 Sb1 Br2 89.003(11) . . ?
Br3 Sb1 Br2 88.575(16) . . ?
Br3 Sb1 Br2 91.451(17) 2_656 . ?
Br2 Sb1 Br2 178.01(2) 2_656 . ?
C1 P1 C13 109.25(16) . . ?
C1 P1 C7 109.86(17) . . ?
C13 P1 C7 109.37(17) . . ?
C1 P1 C19 109.66(17) . . ?
C13 P1 C19 110.22(17) . . ?
C7 P1 C19 108.48(17) . . ?
C6 C1 C2 119.6(4) . . ?
C6 C1 P1 120.7(3) . . ?
C2 C1 P1 119.5(3) . . ?
C3 C2 C1 119.9(4) . . ?
C3 C2 H2 120.1 . . ?
C1 C2 H2 120.1 . . ?
C4 C3 C2 120.2(4) . . ?
C4 C3 H3 119.9 . . ?
C2 C3 H3 119.9 . . ?
C3 C4 C5 120.9(4) . . ?
C3 C4 H4 119.6 . . ?
C5 C4 H4 119.6 . . ?
C4 C5 C6 119.9(4) . . ?
C4 C5 H5 120.1 . . ?
C6 C5 H5 120.1 . . ?
C5 C6 C1 119.7(4) . . ?
C5 C6 H6 120.2 . . ?
C1 C6 H6 120.2 . . ?
C12 C7 C8 119.0(4) . . ?
C12 C7 P1 119.6(3) . . ?
C8 C7 P1 121.1(3) . . ?
C9 C8 C7 120.2(4) . . ?
C9 C8 H8 119.9 . . ?
C7 C8 H8 119.9 . . ?
C10 C9 C8 120.4(4) . . ?
C10 C9 H9 119.8 . . ?
C8 C9 H9 119.8 . . ?
C9 C10 C11 121.0(4) . . ?
C9 C10 H10 119.5 . . ?
C11 C10 H10 119.5 . . ?
C10 C11 C12 119.6(4) . . ?
C10 C11 H11 120.2 . . ?
C12 C11 H11 120.2 . . ?
C7 C12 C11 119.8(4) . . ?
C7 C12 H12 120.1 . . ?
C11 C12 H12 120.1 . . ?
C18 C13 C14 119.4(4) . . ?
C18 C13 P1 121.5(3) . . ?
C14 C13 P1 119.0(3) . . ?
C15 C14 C13 120.0(4) . . ?
C15 C14 H14 120.0 . . ?
C13 C14 H14 120.0 . . ?
C16 C15 C14 120.1(4) . . ?
C16 C15 H15 119.9 . . ?
C14 C15 H15 119.9 . . ?
C15 C16 C17 120.5(4) . . ?
C15 C16 H16 119.8 . . ?
C17 C16 H16 119.8 . . ?
C16 C17 C18 120.1(4) . . ?
C16 C17 H17 120.0 . . ?
C18 C17 H17 120.0 . . ?
C13 C18 C17 119.9(4) . . ?
C13 C18 H18 120.1 . . ?
C17 C18 H18 120.1 . . ?
C20 C19 P1 113.2(3) . . ?
C20 C19 H19A 108.9 . . ?
P1 C19 H19A 108.9 . . ?
C20 C19 H19B 108.9 . . ?
P1 C19 H19B 108.9 . . ?
H19A C19 H19B 107.8 . . ?
C19 C20 H20A 109.5 . . ?
C19 C20 H20B 109.5 . . ?
H20A C20 H20B 109.5 . . ?
C19 C20 H20C 109.5 . . ?
H20A C20 H20C 109.5 . . ?
H20B C20 H20C 109.5 . . ?
N1 C21 C22 157(2) . . ?
C21 C22 H22D 109.5 . . ?
C21 C22 H22A 109.5 . . ?
H22D C22 H22A 109.5 . . ?
C21 C22 H22B 109.5 . . ?
H22D C22 H22B 109.5 . . ?
H22A C22 H22B 109.5 . . ?

loop_
_geom_bond_atom_site_label_1
_geom_bond_atom_site_label_2
_geom_bond_distance
_geom_bond_site_symmetry_2
_geom_bond_publ_flag
Sb1 Br1 2.5196(7) . ?
Sb1 Br3 2.7643(5) . ?
Sb1 Br3 2.7644(5) 2_656 ?
Sb1 Br2 2.7753(5) 2_656 ?
Sb1 Br2 2.7754(5) . ?
P1 C1 1.784(3) . ?
P1 C13 1.788(4) . ?
P1 C7 1.788(4) . ?
P1 C19 1.796(3) . ?
C1 C6 1.383(5) . ?
C1 C2 1.388(5) . ?
C2 C3 1.378(6) . ?
C2 H2 0.9300 . ?
C3 C4 1.356(6) . ?
C3 H3 0.9300 . ?
C4 C5 1.372(6) . ?
C4 H4 0.9300 . ?
C5 C6 1.382(5) . ?
C5 H5 0.9300 . ?
C6 H6 0.9300 . ?
C7 C12 1.380(5) . ?
C7 C8 1.388(5) . ?
C8 C9 1.372(5) . ?
C8 H8 0.9300 . ?
C9 C10 1.350(6) . ?
C9 H9 0.9300 . ?
C10 C11 1.364(6) . ?
C10 H10 0.9300 . ?
C11 C12 1.392(6) . ?
C11 H11 0.9300 . ?
C12 H12 0.9300 . ?
C13 C18 1.373(5) . ?
C13 C14 1.387(5) . ?
C14 C15 1.375(5) . ?
C14 H14 0.9300 . ?
C15 C16 1.363(6) . ?
C15 H15 0.9300 . ?
C16 C17 1.365(6) . ?
C16 H16 0.9300 . ?
C17 C18 1.384(5) . ?
C17 H17 0.9300 . ?
C18 H18 0.9300 . ?
C19 C20 1.526(5) . ?
C19 H19A 0.9700 . ?
C19 H19B 0.9700 . ?
C20 H20A 0.9600 . ?
C20 H20B 0.9600 . ?
C20 H20C 0.9600 . ?
N1 C21 1.043(16) . ?
C21 C22 1.46(2) . ?
C22 H22D 0.9600 . ?
C22 H22A 0.9600 . ?
C22 H22B 0.9600 . ?

loop_
_geom_hbond_atom_site_label_D
_geom_hbond_atom_site_label_H
_geom_hbond_atom_site_label_A
_geom_hbond_distance_DH
_geom_hbond_distance_HA
_geom_hbond_distance_DA
_geom_hbond_angle_DHA
_geom_hbond_site_symmetry_A
_geom_hbond_publ_flag
C2 H2 Br2 0.93 3.02 3.915(4) 161.9 3_545 yes
C6 H6 N1^a 0.93 2.63 3.191(14) 119.3 7_666 yes
C18 H18 Br2 0.93 3.00 3.905(4) 164.5 5_666 yes
C19 H19A Br2 0.97 3.04 3.860(4) 142.7 3_545 yes
C22^a H22D^a Br3 0.96 3.07 3.981(17) 158.4 2_655 yes
C22^a H22B^a Br1 0.96 2.89 3.689(16) 141.5 5_666 yes

loop_
_geom_torsion_atom_site_label_1
_geom_torsion_atom_site_label_2
_geom_torsion_atom_site_label_3
_geom_torsion_atom_site_label_4
_geom_torsion
_geom_torsion_site_symmetry_1
_geom_torsion_site_symmetry_2
_geom_torsion_site_symmetry_3
_geom_torsion_site_symmetry_4
_geom_torsion_publ_flag
C13 P1 C1 C6 -82.9(3) . . . . ?
C7 P1 C1 C6 37.1(3) . . . . ?
C19 P1 C1 C6 156.2(3) . . . . ?
C13 P1 C1 C2 92.3(3) . . . . ?
C7 P1 C1 C2 -147.8(3) . . . . ?
C19 P1 C1 C2 -28.6(3) . . . . ?
C6 C1 C2 C3 -1.0(6) . . . . ?
P1 C1 C2 C3 -176.2(3) . . . . ?
C1 C2 C3 C4 0.6(6) . . . . ?
C2 C3 C4 C5 0.0(7) . . . . ?
C3 C4 C5 C6 -0.2(7) . . . . ?
C4 C5 C6 C1 -0.3(6) . . . . ?
C2 C1 C6 C5 0.8(6) . . . . ?
P1 C1 C6 C5 176.0(3) . . . . ?
C1 P1 C7 C12 -150.6(3) . . . . ?
C13 P1 C7 C12 -30.7(4) . . . . ?
C19 P1 C7 C12 89.6(4) . . . . ?
C1 P1 C7 C8 35.7(4) . . . . ?
C13 P1 C7 C8 155.6(3) . . . . ?
C19 P1 C7 C8 -84.2(3) . . . . ?
C12 C7 C8 C9 -1.8(6) . . . . ?
P1 C7 C8 C9 172.0(3) . . . . ?
C7 C8 C9 C10 0.2(7) . . . . ?
C8 C9 C10 C11 1.3(7) . . . . ?
C9 C10 C11 C12 -1.3(8) . . . . ?
C8 C7 C12 C11 1.8(7) . . . . ?
P1 C7 C12 C11 -172.0(4) . . . . ?
C10 C11 C12 C7 -0.3(7) . . . . ?
C1 P1 C13 C18 -115.4(3) . . . . ?
C7 P1 C13 C18 124.3(3) . . . . ?
C19 P1 C13 C18 5.1(4) . . . . ?
C1 P1 C13 C14 61.7(3) . . . . ?
C7 P1 C13 C14 -58.5(3) . . . . ?
C19 P1 C13 C14 -177.7(3) . . . . ?
C18 C13 C14 C15 -1.1(6) . . . . ?
P1 C13 C14 C15 -178.3(3) . . . . ?
C13 C14 C15 C16 0.5(7) . . . . ?
C14 C15 C16 C17 0.1(7) . . . . ?
C15 C16 C17 C18 -0.2(7) . . . . ?
C14 C13 C18 C17 1.0(6) . . . . ?
P1 C13 C18 C17 178.2(3) . . . . ?
C16 C17 C18 C13 -0.4(7) . . . . ?
C1 P1 C19 C20 -61.6(3) . . . . ?
C13 P1 C19 C20 178.1(3) . . . . ?
C7 P1 C19 C20 58.4(3) . . . . ?
